data_2222617
loop_
_publ_author_name
'Wang, De-Cai'
'Bai, Jing'
'Xu, Wei'
'Gai, Tao'
'Liu, Hua-Quan'

_publ_section_title
;
 (4<i>S</i>,5<i>S</i>)-2-(4-Chlorophenyl)-1,3-dioxolane-4,5-dicarboxamide
;
_journal_coeditor_code CI2828
_journal_issue 8
_journal_name_full 'Acta Crystallographica Section E'
_journal_page_first o1960
_journal_paper_doi 10.1107/S1600536809027494
_journal_volume 65
_journal_year 2009
_chemical_formula_iupac 'C11 H11 Cl N2 O4'
_chemical_formula_moiety 'C11 H11 Cl N2 O4'
_chemical_formula_sum 'C11 H11 Cl N2 O4'
_chemical_formula_weight 270.67
_chemical_name_systematic
;
(4<i>S</i>,5<i>S</i>)-2-(4-Chlorophenyl)-1,3-dioxolane-4,5-dicarboxamide
;
_space_group_IT_number 4
_symmetry_cell_setting monoclinic
_symmetry_space_group_name_Hall 'P 2yb'
_symmetry_space_group_name_H-M 'P 1 21 1'
_atom_sites_solution_hydrogens geom
_atom_sites_solution_primary direct
_atom_sites_solution_secondary difmap
_audit_creation_method SHELXL-97
_cell_angle_alpha 90.00
_cell_angle_beta 93.15(3)
_cell_angle_gamma 90.00
_cell_formula_units_Z 2
_cell_length_a 9.2780(19)
_cell_length_b 4.7600(10)
_cell_length_c 13.245(3)
_cell_measurement_reflns_used 25
_cell_measurement_temperature 293(2)
_cell_measurement_theta_max 13
_cell_measurement_theta_min 9
_cell_volume 584.1(2)
_computing_cell_refinement 'CAD-4 EXPRESS (Enraf--Nonius, 1989)'
_computing_data_collection 'CAD-4 EXPRESS (Enraf--Nonius, 1989)'
_computing_data_reduction 'XCAD4 (Harms & Wocadlo, 1995)'
_computing_molecular_graphics 'SHELXTL (Sheldrick, 2008)'
_computing_publication_material 'SHELXL97 (Sheldrick, 2008)'
_computing_structure_refinement 'SHELXL97 (Sheldrick, 2008)'
_computing_structure_solution 'SHELXS97 (Sheldrick, 2008)'
_diffrn_ambient_temperature 293(2)
_diffrn_measured_fraction_theta_full 0.999
_diffrn_measured_fraction_theta_max 0.999
_diffrn_measurement_device_type 'Enraf--Nonius CAD-4'
_diffrn_measurement_method \w/2\q
_diffrn_radiation_monochromator graphite
_diffrn_radiation_source 'fine-focus sealed tube'
_diffrn_radiation_type MoK\a
_diffrn_radiation_wavelength 0.71073
_diffrn_reflns_av_R_equivalents 0.0273
_diffrn_reflns_av_sigmaI/netI 0.0408
_diffrn_reflns_limit_h_max 11
_diffrn_reflns_limit_h_min 0
_diffrn_reflns_limit_k_max 5
_diffrn_reflns_limit_k_min -5
_diffrn_reflns_limit_l_max 15
_diffrn_reflns_limit_l_min -15
_diffrn_reflns_number 2248
_diffrn_reflns_theta_full 25.29
_diffrn_reflns_theta_max 25.29
_diffrn_reflns_theta_min 1.54
_diffrn_standards_decay_% 1
_diffrn_standards_interval_count 200
_diffrn_standards_interval_time 120
_diffrn_standards_number 3
_exptl_absorpt_coefficient_mu 0.336
_exptl_absorpt_correction_T_max 0.9672
_exptl_absorpt_correction_T_min 0.9359
_exptl_absorpt_correction_type psi-scan
_exptl_absorpt_process_details '(North <i>et al.</i>,  1968)'
_exptl_crystal_colour Colourless
_exptl_crystal_density_diffrn 1.539
_exptl_crystal_density_method 'not measured'
_exptl_crystal_description Block
_exptl_crystal_F_000 280
_exptl_crystal_size_max 0.20
_exptl_crystal_size_mid 0.20
_exptl_crystal_size_min 0.10
_refine_diff_density_max 0.203
_refine_diff_density_min -0.265
_refine_ls_abs_structure_details 'Flack (1983), 916 Friedel pairs'
_refine_ls_abs_structure_Flack 0.07(14)
_refine_ls_extinction_method none
_refine_ls_goodness_of_fit_ref 1.067
_refine_ls_hydrogen_treatment mixed
_refine_ls_matrix_type full
_refine_ls_number_parameters 179
_refine_ls_number_reflns 2113
_refine_ls_number_restraints 1
_refine_ls_restrained_S_all 1.067
_refine_ls_R_factor_all 0.0642
_refine_ls_R_factor_gt 0.0479
_refine_ls_shift/su_max 0.001
_refine_ls_shift/su_mean 0.000
_refine_ls_structure_factor_coef Fsqd
_refine_ls_weighting_details 'calc w=1/[\s^2^(Fo^2^)+(0.0601P)^2^+0.0558P] where P=(Fo^2^+2Fc^2^)/3'
_refine_ls_weighting_scheme calc
_refine_ls_wR_factor_gt 0.1119
_refine_ls_wR_factor_ref 0.1220
_reflns_number_gt 1694
_reflns_number_total 2113
_reflns_threshold_expression I>2\s(I)
_cod_data_source_file ci2828.cif
_cod_data_source_block I
_cod_depositor_comments
;
The following automatic conversions were performed:
'_symmetry_cell_setting' value 'Monoclinic' changed to 'monoclinic'
according to '/home/saulius/struct/CIF-dictionaries/cif_core.dic'
dictionary named 'cif_core.dic' version 2.4.1 from 2010-06-29.

Automatic conversion script
Id: cif_fix_enum 1527 2010-12-29 10:47:43Z saulius 

The following automatic conversions were performed:

'_symmetry_cell_setting' value 'Monoclinic' changed to 'monoclinic'
according to /home/saulius/struct/CIF-dictionaries/cif_core.dic
dictionary named 'cif_core.dic' version 2.4.1 from 2010-06-29.

Automatic conversion script
Id: cif_fix_values 1715 2011-07-08 13:25:40Z adriana 
;
_cod_original_sg_symbol_H-M 'P 21'
_cod_database_code 2222617
_cod_database_fobs_code 2222617

loop_
_symmetry_equiv_pos_as_xyz
'x, y, z'
'-x, y+1/2, -z'

loop_
_atom_site_type_symbol
_atom_site_label
_atom_site_fract_x
_atom_site_fract_y
_atom_site_fract_z
_atom_site_U_iso_or_equiv
_atom_site_adp_type
_atom_site_calc_flag
_atom_site_refinement_flags
_atom_site_occupancy
_atom_site_disorder_assembly
_atom_site_disorder_group
Cl Cl1 0.35368(14) -0.0236(4) -0.21514(8) 0.0925(5) Uani d . 1 . .
O O1 0.2854(2) 0.2859(5) 0.26692(18) 0.0475(6) Uani d . 1 . .
O O2 0.0917(2) 0.0071(5) 0.24181(16) 0.0461(6) Uani d . 1 . .
O O3 0.3515(3) 0.0218(6) 0.51614(17) 0.0568(7) Uani d . 1 . .
O O4 -0.0323(3) 0.4727(5) 0.3827(2) 0.0657(8) Uani d . 1 . .
N N1 0.4522(4) -0.0804(9) 0.3700(3) 0.0597(10) Uani d . 1 . .
H H1A 0.516(4) -0.168(8) 0.397(3) 0.038(10) Uiso d . 1 . .
H H1B 0.451(4) -0.069(10) 0.305(3) 0.064(13) Uiso d . 1 . .
N N2 -0.1472(4) 0.0634(7) 0.3925(3) 0.0458(7) Uani d . 1 . .
H H2A -0.230(4) 0.139(7) 0.403(2) 0.034(9) Uiso d . 1 . .
H H2B -0.140(5) -0.105(12) 0.399(3) 0.071(15) Uiso d . 1 . .
C C1 0.2948(4) 0.0470(10) -0.0955(3) 0.0573(10) Uani d . 1 . .
C C2 0.3508(5) -0.1037(10) -0.0134(3) 0.0675(12) Uani d . 1 . .
H H2 0.4179 -0.2455 -0.0224 0.081 Uiso calc R 1 . .
C C3 0.3072(4) -0.0438(10) 0.0813(3) 0.0618(10) Uani d . 1 . .
H H3 0.3440 -0.1476 0.1363 0.074 Uiso calc R 1 . .
C C4 0.2085(4) 0.1701(7) 0.0964(3) 0.0467(9) Uani d . 1 . .
C C5 0.1527(4) 0.3126(9) 0.0133(3) 0.0614(11) Uani d . 1 . .
H H5 0.0852 0.4541 0.0216 0.074 Uiso calc R 1 . .
C C6 0.1949(5) 0.2500(11) -0.0830(3) 0.0701(12) Uani d . 1 . .
H H6 0.1549 0.3468 -0.1387 0.084 Uiso calc R 1 . .
C C7 0.1632(4) 0.2384(7) 0.1998(3) 0.0471(8) Uani d . 1 . .
H H7 0.1002 0.4038 0.1976 0.057 Uiso calc R 1 . .
C C8 0.2436(3) 0.2201(7) 0.3666(2) 0.0392(7) Uani d . 1 . .
H H8 0.2264 0.3935 0.4039 0.047 Uiso calc R 1 . .
C C9 0.1005(3) 0.0548(7) 0.3490(2) 0.0378(7) Uani d . 1 . .
H H9 0.1064 -0.1248 0.3852 0.045 Uiso calc R 1 . .
C C10 -0.0327(3) 0.2166(7) 0.3777(3) 0.0395(8) Uani d . 1 . .
C C11 0.3560(3) 0.0449(8) 0.4236(2) 0.0423(8) Uani d . 1 . .

loop_
_atom_site_aniso_label
_atom_site_aniso_U_11
_atom_site_aniso_U_22
_atom_site_aniso_U_33
_atom_site_aniso_U_12
_atom_site_aniso_U_13
_atom_site_aniso_U_23
Cl1 0.1056(9) 0.1139(10) 0.0597(6) -0.0231(10) 0.0197(6) -0.0196(7)
O1 0.0522(13) 0.0425(14) 0.0473(13) -0.0157(11) -0.0015(11) 0.0055(11)
O2 0.0474(12) 0.0375(13) 0.0539(13) -0.0122(12) 0.0066(10) -0.0116(12)
O3 0.0565(14) 0.0719(19) 0.0423(13) -0.0098(15) 0.0051(11) 0.0030(14)
O4 0.0582(15) 0.0206(12) 0.120(2) 0.0031(12) 0.0207(14) -0.0055(15)
N1 0.055(2) 0.074(3) 0.050(2) 0.0199(19) -0.0040(17) -0.0013(18)
N2 0.0402(17) 0.0289(17) 0.069(2) 0.0016(14) 0.0126(14) 0.0046(14)
C1 0.057(2) 0.064(3) 0.051(2) -0.019(2) 0.0029(17) -0.008(2)
C2 0.071(3) 0.065(3) 0.066(3) 0.011(2) -0.003(2) -0.019(2)
C3 0.078(3) 0.058(2) 0.048(2) 0.012(2) -0.0093(18) -0.003(2)
C4 0.049(2) 0.0377(19) 0.053(2) -0.0036(16) -0.0039(17) -0.0016(16)
C5 0.057(2) 0.061(3) 0.066(3) 0.009(2) 0.0015(19) 0.012(2)
C6 0.073(3) 0.082(3) 0.055(2) -0.005(3) -0.006(2) 0.016(2)
C7 0.049(2) 0.0352(18) 0.057(2) 0.0005(17) -0.0044(17) 0.0031(16)
C8 0.0428(18) 0.0303(17) 0.0450(18) -0.0061(15) 0.0073(15) -0.0031(14)
C9 0.0388(16) 0.0245(15) 0.0500(19) -0.0048(14) 0.0021(14) -0.0002(13)
C10 0.0395(17) 0.0312(19) 0.0479(19) -0.0016(15) 0.0023(15) 0.0005(15)
C11 0.0343(16) 0.045(2) 0.0475(19) -0.0100(16) 0.0032(14) -0.0074(17)

loop_
_atom_type_symbol
_atom_type_description
_atom_type_scat_dispersion_real
_atom_type_scat_dispersion_imag
_atom_type_scat_source
C C 0.0033 0.0016 'International Tables Vol C Tables 4.2.6.8 and 6.1.1.4'
H H 0.0000 0.0000 'International Tables Vol C Tables 4.2.6.8 and 6.1.1.4'
Cl Cl 0.1484 0.1585 'International Tables Vol C Tables 4.2.6.8 and 6.1.1.4'
N N 0.0061 0.0033 'International Tables Vol C Tables 4.2.6.8 and 6.1.1.4'
O O 0.0106 0.0060 'International Tables Vol C Tables 4.2.6.8 and 6.1.1.4'

loop_
_geom_angle_atom_site_label_1
_geom_angle_atom_site_label_2
_geom_angle_atom_site_label_3
_geom_angle_site_symmetry_1
_geom_angle_site_symmetry_3
_geom_angle
_geom_angle_publ_flag
C7 O1 C8 . . 107.2(2) ?
C7 O2 C9 . . 105.3(2) ?
C11 N1 H1A . . 120(3) ?
C11 N1 H1B . . 123(3) ?
H1A N1 H1B . . 117(4) ?
C10 N2 H2A . . 122(2) ?
C10 N2 H2B . . 121(3) ?
H2A N2 H2B . . 117(4) ?
C6 C1 C2 . . 120.4(4) ?
C6 C1 Cl1 . . 120.0(3) ?
C2 C1 Cl1 . . 119.6(3) ?
C3 C2 C1 . . 119.7(4) ?
C3 C2 H2 . . 120.1 ?
C1 C2 H2 . . 120.1 ?
C2 C3 C4 . . 121.0(4) ?
C2 C3 H3 . . 119.5 ?
C4 C3 H3 . . 119.5 ?
C5 C4 C3 . . 118.0(4) ?
C5 C4 C7 . . 121.2(3) ?
C3 C4 C7 . . 120.9(3) ?
C4 C5 C6 . . 121.3(4) ?
C4 C5 H5 . . 119.4 ?
C6 C5 H5 . . 119.4 ?
C1 C6 C5 . . 119.7(4) ?
C1 C6 H6 . . 120.2 ?
C5 C6 H6 . . 120.2 ?
O2 C7 O1 . . 104.7(3) ?
O2 C7 C4 . . 110.7(3) ?
O1 C7 C4 . . 110.8(3) ?
O2 C7 H7 . . 110.2 ?
O1 C7 H7 . . 110.2 ?
C4 C7 H7 . . 110.2 ?
O1 C8 C11 . . 111.6(3) ?
O1 C8 C9 . . 104.2(2) ?
C11 C8 C9 . . 111.0(3) ?
O1 C8 H8 . . 109.9 ?
C11 C8 H8 . . 109.9 ?
C9 C8 H8 . . 109.9 ?
O2 C9 C10 . . 108.9(2) ?
O2 C9 C8 . . 103.3(2) ?
C10 C9 C8 . . 114.0(3) ?
O2 C9 H9 . . 110.1 ?
C10 C9 H9 . . 110.1 ?
C8 C9 H9 . . 110.1 ?
O4 C10 N2 . . 123.2(3) ?
O4 C10 C9 . . 121.2(3) ?
N2 C10 C9 . . 115.5(3) ?
O3 C11 N1 . . 123.9(3) ?
O3 C11 C8 . . 119.2(3) ?
N1 C11 C8 . . 116.9(3) ?

loop_
_geom_bond_atom_site_label_1
_geom_bond_atom_site_label_2
_geom_bond_site_symmetry_2
_geom_bond_distance
_geom_bond_publ_flag
Cl1 C1 . 1.738(4) ?
O1 C7 . 1.420(4) ?
O1 C8 . 1.431(4) ?
O2 C7 . 1.415(4) ?
O2 C9 . 1.436(4) ?
O3 C11 . 1.233(4) ?
O4 C10 . 1.221(4) ?
N1 C11 . 1.313(5) ?
N1 H1A . 0.79(4) ?
N1 H1B . 0.86(4) ?
N2 C10 . 1.312(5) ?
N2 H2A . 0.86(3) ?
N2 H2B . 0.81(6) ?
C1 C6 . 1.355(6) ?
C1 C2 . 1.379(6) ?
C2 C3 . 1.370(5) ?
C2 H2 . 0.93 ?
C3 C4 . 1.391(5) ?
C3 H3 . 0.93 ?
C4 C5 . 1.370(5) ?
C4 C7 . 1.490(5) ?
C5 C6 . 1.387(6) ?
C5 H5 . 0.93 ?
C6 H6 . 0.93 ?
C7 H7 . 0.98 ?
C8 C11 . 1.506(5) ?
C8 C9 . 1.550(4) ?
C8 H8 . 0.98 ?
C9 C10 . 1.522(4) ?
C9 H9 . 0.98 ?

loop_
_geom_hbond_atom_site_label_D
_geom_hbond_atom_site_label_H
_geom_hbond_atom_site_label_A
_geom_hbond_site_symmetry_A
_geom_hbond_distance_DH
_geom_hbond_distance_HA
_geom_hbond_distance_DA
_geom_hbond_angle_DHA
N1 H1A O3 2_646 0.79(4) 2.20(4) 2.979(5) 166(4)
N2 H2A O3 2_556 0.87(4) 2.42(3) 3.173(5) 145(3)
N2 H2B O4 1_545 0.81(6) 2.26(6) 3.012(4) 155(4)
C9 H9 O4 1_545 0.98 2.31 3.075(4) 135

loop_
_geom_torsion_atom_site_label_1
_geom_torsion_atom_site_label_2
_geom_torsion_atom_site_label_3
_geom_torsion_atom_site_label_4
_geom_torsion_site_symmetry_1
_geom_torsion_site_symmetry_2
_geom_torsion_site_symmetry_3
_geom_torsion_site_symmetry_4
_geom_torsion
_geom_torsion_publ_flag
C6 C1 C2 C3 . . . . -1.3(6) ?
Cl1 C1 C2 C3 . . . . 178.4(3) ?
C1 C2 C3 C4 . . . . -0.9(7) ?
C2 C3 C4 C5 . . . . 2.1(6) ?
C2 C3 C4 C7 . . . . -178.9(4) ?
C3 C4 C5 C6 . . . . -1.2(6) ?
C7 C4 C5 C6 . . . . 179.8(4) ?
C2 C1 C6 C5 . . . . 2.2(6) ?
Cl1 C1 C6 C5 . . . . -177.5(3) ?
C4 C5 C6 C1 . . . . -1.0(7) ?
C9 O2 C7 O1 . . . . 40.4(3) ?
C9 O2 C7 C4 . . . . 159.7(3) ?
C8 O1 C7 O2 . . . . -34.2(3) ?
C8 O1 C7 C4 . . . . -153.5(3) ?
C5 C4 C7 O2 . . . . 116.2(4) ?
C3 C4 C7 O2 . . . . -62.8(4) ?
C5 C4 C7 O1 . . . . -128.1(4) ?
C3 C4 C7 O1 . . . . 52.9(5) ?
C7 O1 C8 C11 . . . . 134.7(3) ?
C7 O1 C8 C9 . . . . 14.8(3) ?
C7 O2 C9 C10 . . . . 91.5(3) ?
C7 O2 C9 C8 . . . . -30.0(3) ?
O1 C8 C9 O2 . . . . 9.3(3) ?
C11 C8 C9 O2 . . . . -111.0(3) ?
O1 C8 C9 C10 . . . . -108.7(3) ?
C11 C8 C9 C10 . . . . 130.9(3) ?
O2 C9 C10 O4 . . . . -93.1(4) ?
C8 C9 C10 O4 . . . . 21.7(5) ?
O2 C9 C10 N2 . . . . 84.4(4) ?
C8 C9 C10 N2 . . . . -160.8(3) ?
O1 C8 C11 O3 . . . . 164.5(3) ?
C9 C8 C11 O3 . . . . -79.7(4) ?
O1 C8 C11 N1 . . . . -17.0(4) ?
C9 C8 C11 N1 . . . . 98.8(4) ?

loop_
_cod_related_entry_id
_cod_related_entry_database
_cod_related_entry_code
1 ChemSpider 24742868
